data_8105936
loop_
_publ_author_name
'Diko, Nyameka'
'Zamisa, Sizwe J.'
'Friedrich, Holger B.'
'Shozi, Mzamo L.'

_publ_section_title
;
 Crystal structure of (E)-N-(4-chlorophenyl)-1-(pyridin-2-yl)methanimine,
 C12H9ClN2
;
_journal_issue 5
_journal_name_full 'Zeitschrift f\"ur Kristallographie - New Crystal Structures'
_journal_page_first 1059
_journal_page_last 1061
_journal_paper_doi 10.1515/ncrs-2019-0260
_journal_volume 234
_journal_year 2019
_chemical_formula_moiety 'C12 H9 Cl N2'
_chemical_formula_sum 'C12 H9 Cl N2'
_chemical_formula_weight 216.66
_space_group_crystal_system monoclinic
_space_group_IT_number 14
_space_group_name_Hall '-P 2ybc'
_space_group_name_H-M_alt 'P 1 21/c 1'
_atom_sites_solution_hydrogens geom
_atom_sites_solution_primary direct
_cell_angle_alpha 90
_cell_angle_beta 107.3880(10)
_cell_angle_gamma 90
_cell_formula_units_Z 4
_cell_length_a 19.0184(3)
_cell_length_b 4.81220(10)
_cell_length_c 11.3896(2)
_cell_measurement_reflns_used 6297
_cell_measurement_temperature 100(2)
_cell_measurement_theta_max 28.34
_cell_measurement_theta_min 2.24
_cell_volume 994.75(3)
_computing_cell_refinement 'COSMO (Bruker, V1.61, 2009)'
_computing_data_collection 'COSMO (Bruker, V1.61, 2009)'
_computing_data_reduction 'SAINT (Bruker)'
_computing_molecular_graphics 'Olex2 (Dolomanov et al., 2009)'
_computing_publication_material 'Olex2 (Dolomanov et al., 2009)'
_computing_structure_refinement 'ShelXL (Sheldrick, 2015)'
_computing_structure_solution 'ShelXS-2013 (Sheldrick, 2008)'
_diffrn_ambient_temperature 99.99
_diffrn_detector 'Bruker APEX2 area detector'
_diffrn_detector_area_resol_mean 7.9
_diffrn_detector_type 'CCD area detector'
_diffrn_measured_fraction_theta_full 0.997
_diffrn_measured_fraction_theta_max 0.993
_diffrn_measurement_device 'three-circle diffractometer'
_diffrn_measurement_device_type 'Bruker APEX-II CCD'
_diffrn_measurement_method '\f and \w scans'
_diffrn_radiation_monochromator graphite
_diffrn_radiation_probe x-ray
_diffrn_radiation_type MoK\a
_diffrn_radiation_wavelength 0.71073
_diffrn_reflns_av_R_equivalents 0.0231
_diffrn_reflns_av_unetI/netI 0.0146
_diffrn_reflns_Laue_measured_fraction_full 0.997
_diffrn_reflns_Laue_measured_fraction_max 0.993
_diffrn_reflns_limit_h_max 25
_diffrn_reflns_limit_h_min -25
_diffrn_reflns_limit_k_max 4
_diffrn_reflns_limit_k_min -6
_diffrn_reflns_limit_l_max 15
_diffrn_reflns_limit_l_min -15
_diffrn_reflns_number 12228
_diffrn_reflns_point_group_measured_fraction_full 0.997
_diffrn_reflns_point_group_measured_fraction_max 0.993
_diffrn_reflns_theta_full 25.242
_diffrn_reflns_theta_max 28.342
_diffrn_reflns_theta_min 2.244
_diffrn_source 'sealed X-ray tube'
_diffrn_source_type 'sealed X-ray tube'
_diffrn_standards_number 0
_exptl_absorpt_coefficient_mu 0.346
_exptl_absorpt_correction_T_max 0.7457
_exptl_absorpt_correction_T_min 0.7077
_exptl_absorpt_correction_type multi-scan
_exptl_absorpt_process_details
;
 'SADABS-2008/1 (Bruker,2008) was used for absorption correction. 
wR2(int) was 0.0408 before and 0.0320 after correction. The Ratio 
of minimum to maximum transmission is 0.9490. The \l/2 correction 
factor is 0.0015.'
;
_exptl_crystal_colour colourless
_exptl_crystal_colour_primary colourless
_exptl_crystal_density_diffrn 1.447
_exptl_crystal_density_meas .
_exptl_crystal_description rod
_exptl_crystal_F_000 448
_exptl_crystal_recrystallization_method 'The material was recrystallised from ethanol by slow evaporation'
_exptl_crystal_size_max 0.33
_exptl_crystal_size_mid 0.28
_exptl_crystal_size_min 0.16
_refine_diff_density_max 0.395
_refine_diff_density_min -0.181
_refine_diff_density_rms 0.049
_refine_ls_extinction_coef .
_refine_ls_extinction_method none
_refine_ls_goodness_of_fit_ref 1.040
_refine_ls_hydrogen_treatment constr
_refine_ls_matrix_type full
_refine_ls_number_parameters 136
_refine_ls_number_reflns 2467
_refine_ls_number_restraints 0
_refine_ls_restrained_S_all 1.040
_refine_ls_R_factor_all 0.0328
_refine_ls_R_factor_gt 0.0284
_refine_ls_shift/su_max 0.001
_refine_ls_shift/su_mean 0.000
_refine_ls_structure_factor_coef Fsqd
_refine_ls_weighting_details 'w=1/[\s^2^(Fo^2^)+(0.0403P)^2^+0.5229P] where P=(Fo^2^+2Fc^2^)/3'
_refine_ls_weighting_scheme calc
_refine_ls_wR_factor_gt 0.0768
_refine_ls_wR_factor_ref 0.0800
_reflns_Friedel_coverage 0.000
_reflns_Friedel_fraction_full .
_reflns_Friedel_fraction_max .
_reflns_number_gt 2212
_reflns_number_total 2467
_reflns_threshold_expression 'I > 2\s(I)'
_cod_data_source_file suppl_ncrs-2019-0260_suppl.cif
_cod_data_source_block 4Cl-2Py
_cod_database_code 8105936
_shelx_space_group_comment
;
The symmetry employed for this shelxl refinement is uniquely defined
by the following loop, which should always be used as a source of
symmetry information in preference to the above space-group names.
They are only intended as comments.
;
_shelx_estimated_absorpt_t_max 0.947
_shelx_estimated_absorpt_t_min 0.894
_olex2_refinement_description
;
1. Fixed Uiso
 At 1.2 times of:
  All C(H) groups
2.a Aromatic/amide H refined with riding coordinates:
 C1(H1), C2(H2), C3(H3), C4(H4), C6(H6), C8(H8), C9(H9), C11(H11), C12(H12)
;
_olex2_diffrn_ambient_temperature_device 'Oxford Cryosystems'
_olex2_submission_special_instructions 'No special instructions were received'

loop_
_space_group_symop_operation_xyz
'x, y, z'
'-x, y+1/2, -z+1/2'
'-x, -y, -z'
'x, -y-1/2, z-1/2'

loop_
_atom_site_label
_atom_site_type_symbol
_atom_site_fract_x
_atom_site_fract_y
_atom_site_fract_z
_atom_site_U_iso_or_equiv
_atom_site_adp_type
_atom_site_occupancy
_atom_site_site_symmetry_order
_atom_site_calc_flag
_atom_site_refinement_flags_posn
_atom_site_refinement_flags_adp
_atom_site_refinement_flags_occupancy
_atom_site_disorder_assembly
_atom_site_disorder_group
Cl1 Cl 0.45707(2) 1.41456(6) 0.64710(2) 0.01753(9) Uani 1 1 d . . . . .
N1 N 0.12186(6) 0.0816(2) 0.34983(9) 0.0182(2) Uani 1 1 d . . . . .
N2 N 0.25339(5) 0.5930(2) 0.33224(9) 0.0161(2) Uani 1 1 d . . . . .
C1 C 0.07401(7) -0.1009(3) 0.28098(12) 0.0191(2) Uani 1 1 d . . . . .
H1 H 0.045648 -0.209522 0.319827 0.023 Uiso 1 1 calc R . . . .
C2 C 0.06330(7) -0.1414(3) 0.15626(11) 0.0203(2) Uani 1 1 d . . . . .
H2 H 0.029215 -0.275854 0.111379 0.024 Uiso 1 1 calc R . . . .
C3 C 0.10384(7) 0.0204(3) 0.09888(12) 0.0231(3) Uani 1 1 d . . . . .
H3 H 0.097428 0.000464 0.013332 0.028 Uiso 1 1 calc R . . . .
C4 C 0.15370(7) 0.2111(3) 0.16800(11) 0.0199(2) Uani 1 1 d . . . . .
H4 H 0.181978 0.324441 0.130781 0.024 Uiso 1 1 calc R . . . .
C5 C 0.16162(6) 0.2337(2) 0.29328(10) 0.0152(2) Uani 1 1 d . . . . .
C6 C 0.21388(6) 0.4290(2) 0.37348(10) 0.0159(2) Uani 1 1 d . . . . .
H6 H 0.218271 0.432816 0.458773 0.019 Uiso 1 1 calc R . . . .
C7 C 0.30101(6) 0.7830(2) 0.41370(10) 0.0146(2) Uani 1 1 d . . . . .
C8 C 0.29410(6) 0.8655(3) 0.52796(10) 0.0163(2) Uani 1 1 d . . . . .
H8 H 0.256255 0.788017 0.556494 0.020 Uiso 1 1 calc R . . . .
C9 C 0.34210(6) 1.0592(2) 0.59942(10) 0.0160(2) Uani 1 1 d . . . . .
H9 H 0.337183 1.115364 0.676547 0.019 Uiso 1 1 calc R . . . .
C10 C 0.39743(6) 1.1704(2) 0.55726(10) 0.0144(2) Uani 1 1 d . . . . .
C11 C 0.40509(6) 1.0939(2) 0.44428(11) 0.0165(2) Uani 1 1 d . . . . .
H11 H 0.443038 1.172019 0.416194 0.020 Uiso 1 1 calc R . . . .
C12 C 0.35647(6) 0.9017(2) 0.37308(10) 0.0163(2) Uani 1 1 d . . . . .
H12 H 0.360999 0.849884 0.295189 0.020 Uiso 1 1 calc R . . . .

loop_
_atom_site_aniso_label
_atom_site_aniso_U_11
_atom_site_aniso_U_22
_atom_site_aniso_U_33
_atom_site_aniso_U_23
_atom_site_aniso_U_13
_atom_site_aniso_U_12
Cl1 0.01758(15) 0.01651(15) 0.01718(14) -0.00177(10) 0.00318(10) -0.00338(10)
N1 0.0183(5) 0.0177(5) 0.0182(5) 0.0003(4) 0.0050(4) -0.0013(4)
N2 0.0153(4) 0.0160(5) 0.0171(4) -0.0025(4) 0.0049(4) -0.0005(4)
C1 0.0171(5) 0.0170(6) 0.0228(6) 0.0020(5) 0.0052(4) -0.0008(4)
C2 0.0173(5) 0.0180(6) 0.0229(6) -0.0028(5) 0.0020(4) -0.0016(5)
C3 0.0243(6) 0.0268(6) 0.0177(5) -0.0044(5) 0.0054(5) -0.0038(5)
C4 0.0205(5) 0.0217(6) 0.0187(5) -0.0018(5) 0.0074(4) -0.0035(5)
C5 0.0142(5) 0.0137(5) 0.0172(5) 0.0001(4) 0.0041(4) 0.0013(4)
C6 0.0170(5) 0.0154(5) 0.0149(5) -0.0003(4) 0.0039(4) 0.0006(4)
C7 0.0152(5) 0.0131(5) 0.0152(5) -0.0001(4) 0.0039(4) 0.0006(4)
C8 0.0167(5) 0.0163(5) 0.0175(5) -0.0001(4) 0.0078(4) -0.0014(4)
C9 0.0184(5) 0.0160(5) 0.0143(5) -0.0004(4) 0.0060(4) 0.0001(4)
C10 0.0144(5) 0.0125(5) 0.0148(5) 0.0002(4) 0.0021(4) -0.0002(4)
C11 0.0166(5) 0.0169(5) 0.0172(5) 0.0010(4) 0.0067(4) -0.0006(4)
C12 0.0180(5) 0.0174(5) 0.0144(5) -0.0005(4) 0.0064(4) 0.0003(4)

loop_
_atom_type_symbol
_atom_type_description
_atom_type_scat_dispersion_real
_atom_type_scat_dispersion_imag
_atom_type_scat_source
C C 0.0033 0.0016 'International Tables Vol C Tables 4.2.6.8 and 6.1.1.4'
H H 0.0000 0.0000 'International Tables Vol C Tables 4.2.6.8 and 6.1.1.4'
Cl Cl 0.1484 0.1585 'International Tables Vol C Tables 4.2.6.8 and 6.1.1.4'
N N 0.0061 0.0033 'International Tables Vol C Tables 4.2.6.8 and 6.1.1.4'

loop_
_geom_angle_atom_site_label_1
_geom_angle_atom_site_label_2
_geom_angle_atom_site_label_3
_geom_angle
_geom_angle_site_symmetry_1
_geom_angle_site_symmetry_3
C1 N1 C5 117.23(10) . .
C6 N2 C7 119.35(10) . .
N1 C1 H1 118.0 . .
N1 C1 C2 123.95(11) . .
C2 C1 H1 118.0 . .
C1 C2 H2 120.9 . .
C1 C2 C3 118.10(11) . .
C3 C2 H2 120.9 . .
C2 C3 H3 120.4 . .
C4 C3 C2 119.11(11) . .
C4 C3 H3 120.4 . .
C3 C4 H4 120.7 . .
C3 C4 C5 118.70(11) . .
C5 C4 H4 120.7 . .
N1 C5 C4 122.89(11) . .
N1 C5 C6 114.96(10) . .
C4 C5 C6 122.14(10) . .
N2 C6 C5 122.08(10) . .
N2 C6 H6 119.0 . .
C5 C6 H6 119.0 . .
C8 C7 N2 124.74(10) . .
C12 C7 N2 116.44(10) . .
C12 C7 C8 118.78(10) . .
C7 C8 H8 119.8 . .
C9 C8 C7 120.45(10) . .
C9 C8 H8 119.8 . .
C8 C9 H9 120.3 . .
C8 C9 C10 119.38(10) . .
C10 C9 H9 120.3 . .
C9 C10 Cl1 119.07(9) . .
C11 C10 Cl1 119.63(9) . .
C11 C10 C9 121.29(11) . .
C10 C11 H11 120.6 . .
C12 C11 C10 118.89(10) . .
C12 C11 H11 120.6 . .
C7 C12 H12 119.4 . .
C11 C12 C7 121.20(10) . .
C11 C12 H12 119.4 . .

loop_
_geom_bond_atom_site_label_1
_geom_bond_atom_site_label_2
_geom_bond_distance
_geom_bond_site_symmetry_2
Cl1 C10 1.7380(12) .
N1 C1 1.3373(16) .
N1 C5 1.3465(15) .
N2 C6 1.2724(16) .
N2 C7 1.4196(14) .
C1 H1 0.9500 .
C1 C2 1.3871(17) .
C2 H2 0.9500 .
C2 C3 1.3888(18) .
C3 H3 0.9500 .
C3 C4 1.3838(17) .
C4 H4 0.9500 .
C4 C5 1.3935(15) .
C5 C6 1.4706(16) .
C6 H6 0.9500 .
C7 C8 1.4038(15) .
C7 C12 1.3944(16) .
C8 H8 0.9500 .
C8 C9 1.3859(16) .
C9 H9 0.9500 .
C9 C10 1.3877(16) .
C10 C11 1.3873(16) .
C11 H11 0.9500 .
C11 C12 1.3855(16) .
C12 H12 0.9500 .

loop_
_geom_hbond_atom_site_label_D
_geom_hbond_atom_site_label_H
_geom_hbond_atom_site_label_A
_geom_hbond_distance_DH
_geom_hbond_distance_HA
_geom_hbond_distance_DA
_geom_hbond_angle_DHA
_geom_hbond_site_symmetry_A
C11 H11 Cl1 0.95 2.98 3.8962(12) 161.4 3_686
